data_9012715
loop_
_publ_author_name
'Bovio, B.'
'Locchi, S.'

_publ_section_title
;
 Crystal structure of the orthorhombic basic copper nitrate, Cu2(OH)3NO3
;
_journal_name_full 'Journal of Crystallographic and Spectroscopic Research'
_journal_page_first 507
_journal_page_last 517
_journal_paper_doi 10.1007/BF01160904
_journal_volume 12
_journal_year 1982
_chemical_compound_source 'Kalabi, Jadotville, Katanga'
_chemical_formula_sum 'Cu2 H3 N O6'
_chemical_name_mineral Garhardtite
_space_group_IT_number 19
_symmetry_space_group_name_Hall 'P 2ac 2ab'
_symmetry_space_group_name_H-M 'P 21 21 21'
_cell_angle_alpha 90
_cell_angle_beta 90
_cell_angle_gamma 90
_cell_length_a 6.087
_cell_length_b 13.813
_cell_length_c 5.597
_cell_formula_units_Z 4
_cell_volume 470.594
_database_code_amcsd 0013022
_exptl_crystal_density_diffrn 3.389
_cod_original_formula_sum 'Cu2 O6 N H3'
_cod_database_code 9012715

loop_
_space_group_symop_operation_xyz
x,y,z
-x,1/2+y,1/2-z
1/2+x,1/2-y,-z
1/2-x,-y,1/2+z

loop_
_atom_site_aniso_label
_atom_site_aniso_U_11
_atom_site_aniso_U_22
_atom_site_aniso_U_33
_atom_site_aniso_U_12
_atom_site_aniso_U_13
_atom_site_aniso_U_23
Cu1 0.00657 0.01353 0.01047 -0.00043 -0.00017 -0.00235
Cu2 0.00375 0.01547 0.01127 0.00043 0.00017 -0.00078
O1 0.00563 0.01160 0.02698 -0.00469 -0.00397 -0.00039
O2 0.08634 0.03093 0.00508 0.02002 0.01502 0.00313
O3 0.04993 0.02803 0.01000 -0.00128 0.01208 0.00822
N 0.01633 0.02223 0.00381 -0.00213 -0.00345 -0.00666

loop_
_atom_site_label
_atom_site_fract_x
_atom_site_fract_y
_atom_site_fract_z
_atom_site_U_iso_or_equiv
Cu1 0.73000 0.24730 0.50090 ?
Cu2 0.48200 0.25100 0.00830 ?
O1 0.48910 0.13720 0.68820 ?
O2 0.62110 0.00400 0.54990 ?
O3 0.39290 0.00080 0.85920 ?
N 0.49940 0.04550 0.69490 ?
O4 0.48680 0.32250 0.38120 0.00684
O5 0.72600 0.31010 0.82240 0.00532
O6 0.23800 0.31210 0.82350 0.00215
H1 0.45630 0.38550 0.43070 0.00684
H2 0.79250 0.37030 0.79940 0.00532
H3 0.21250 0.37980 0.81560 0.00215

loop_
_cod_related_entry_id
_cod_related_entry_database
_cod_related_entry_code
1 AMCSD 0013022
